data_2004411
loop_
_publ_author_name
'Blake, A. J.'
'Lavery, A. J.'
'Schr\"oder, M.'

_publ_section_title
;<i>mer</i>-Bis[2,6-bis(1-phenyliminoethyl)pyridine-<i>N</i>,<i>N</i>',<i>N</i>'']copper(II)
 Diperchlorate
;
_journal_issue 1
_journal_name_full 'Acta Crystallographica Section C'
_journal_page_first 37
_journal_page_last 39
_journal_paper_doi 10.1107/S0108270195009851
_journal_volume 52
_journal_year 1996
_chemical_formula_iupac '[Cu (C21 H19 N3)2] (Cl1 O4)2'
_chemical_formula_moiety 'C42 H38 Cu N6 2+, 2(Cl O4-)'
_chemical_formula_sum 'C42 H38 Cl2 Cu N6 O8'
_chemical_formula_weight 889.22
_chemical_name_systematic
;
mer-Bis[2,6-bis(1-phenyliminoethylpyridine)-N,N',N"]copper(II) diperchlorate
;
_space_group_IT_number 14
_symmetry_cell_setting monoclinic
_symmetry_space_group_name_Hall '-P 2yn'
_symmetry_space_group_name_H-M 'P 1 21/n 1'
_audit_creation_method SHELXL
_cell_angle_alpha 90.00
_cell_angle_beta 94.151(14)
_cell_angle_gamma 90.00
_cell_formula_units_Z 4
_cell_length_a 20.960(13)
_cell_length_b 13.809(13)
_cell_length_c 14.503(8)
_cell_measurement_reflns_used 8
_cell_measurement_temperature 293(2)
_cell_measurement_theta_max 7.5
_cell_measurement_theta_min 3.5
_cell_volume 4187(5)
_computing_cell_refinement 'local programs'
_computing_data_collection 'local programs'
_computing_data_reduction 'local programs'
_computing_molecular_graphics 'SHELXTL/PC (Sheldrick, 1992)'
_computing_publication_material 'SHELXL93 (Sheldrick, 1993)'
_computing_structure_refinement 'SHELXL93 (Sheldrick, 1993)'
_computing_structure_solution 'SHELX76 (Sheldrick, 1976)'
_diffrn_ambient_temperature 293(2)
_diffrn_measurement_device 'Stoe Stadi-2 two-circle'
_diffrn_measurement_method \w
_diffrn_radiation_monochromator graphite
_diffrn_radiation_source 'fine-focus sealed tube'
_diffrn_radiation_type MoK\a
_diffrn_radiation_wavelength 0.71073
_diffrn_reflns_av_R_equivalents 0.0550
_diffrn_reflns_av_sigmaI/netI 0.2126
_diffrn_reflns_limit_h_max 24
_diffrn_reflns_limit_h_min -24
_diffrn_reflns_limit_k_max 14
_diffrn_reflns_limit_k_min 0
_diffrn_reflns_limit_l_max 17
_diffrn_reflns_limit_l_min 0
_diffrn_reflns_number 5714
_diffrn_reflns_theta_max 24.98
_diffrn_reflns_theta_min 2.82
_diffrn_standards_number No
_exptl_absorpt_coefficient_mu 0.709
_exptl_absorpt_correction_type none
_exptl_crystal_colour 'Bright green'
_exptl_crystal_density_diffrn 1.411
_exptl_crystal_description Lath
_exptl_crystal_F_000 1836
_exptl_crystal_size_max 0.68
_exptl_crystal_size_mid 0.12
_exptl_crystal_size_min 0.04
_refine_diff_density_max 0.41
_refine_diff_density_min -0.36
_refine_ls_extinction_method none
_refine_ls_goodness_of_fit_all 0.894
_refine_ls_goodness_of_fit_obs 1.288
_refine_ls_hydrogen_treatment 'H atoms were included in calculated positions'
_refine_ls_matrix_type full
_refine_ls_number_parameters 484
_refine_ls_number_reflns 5479
_refine_ls_number_restraints 0
_refine_ls_restrained_S_all 0.950
_refine_ls_restrained_S_obs 1.288
_refine_ls_R_factor_all 0.2190
_refine_ls_R_factor_obs 0.0943
_refine_ls_shift/esd_max 0.037
_refine_ls_shift/esd_mean 0.006
_refine_ls_structure_factor_coef Fsqd
_refine_ls_weighting_scheme
;
calc w = 1/[\s^2^(F~o~^2^) + (0.084P)^2^]
where P = (F~o~^2^ + 2F~c~^2^)/3
;
_refine_ls_wR_factor_all 0.2258
_refine_ls_wR_factor_obs 0.1710
_reflns_number_observed 1990
_reflns_number_total 5484
_reflns_observed_criterion >2sigma(I)
_cod_data_source_file mu1197.cif
_cod_data_source_block cupdp
_cod_depositor_comments
;
The following automatic conversions were performed:
'_symmetry_cell_setting' value 'Monoclinic' changed to 'monoclinic'
according to '/home/saulius/struct/CIF-dictionaries/cif_core.dic'
dictionary named 'cif_core.dic' version 2.4.1 from 2010-06-29.

Automatic conversion script
Id: cif_fix_enum 1527 2010-12-29 10:47:43Z saulius 

The following automatic conversions were performed:

'_symmetry_cell_setting' value 'Monoclinic' changed to 'monoclinic'
according to /home/saulius/struct/CIF-dictionaries/cif_core.dic
dictionary named 'cif_core.dic' version 2.4.1 from 2010-06-29.

Automatic conversion script
Id: cif_fix_values 1715 2011-07-08 13:25:40Z adriana 
;
_cod_original_sg_symbol_H-M 'P 21/n'
_cod_database_code 2004411
_cod_database_fobs_code 2004411

loop_
_symmetry_equiv_pos_as_xyz
'x, y, z'
'x+1/2, -y+1/2, z+1/2'
'-x, -y, -z'
'-x-1/2, y-1/2, -z-1/2'

loop_
_atom_site_aniso_label
_atom_site_aniso_U_11
_atom_site_aniso_U_22
_atom_site_aniso_U_33
_atom_site_aniso_U_12
_atom_site_aniso_U_13
_atom_site_aniso_U_23
Cu 0.0473(8) 0.0718(10) 0.0529(8) 0.0046(9) 0.0039(6) -0.0067(9)
N7 0.051(6) 0.076(8) 0.044(6) 0.002(5) 0.007(5) 0.005(6)
N10 0.046(5) 0.063(6) 0.056(6) 0.008(6) -0.006(5) -0.006(6)
N13 0.052(6) 0.073(7) 0.060(6) -0.002(6) 0.005(5) -0.009(6)
C1 0.066(8) 0.064(8) 0.047(7) -0.026(7) 0.006(7) -0.014(7)
C2 0.081(9) 0.146(13) 0.072(9) 0.001(9) 0.027(9) 0.011(10)
C3 0.098(11) 0.212(19) 0.068(10) 0.024(12) 0.013(9) 0.051(11)
C4 0.099(12) 0.185(18) 0.081(11) -0.031(13) 0.027(9) -0.035(13)
C5 0.068(9) 0.106(12) 0.114(11) 0.012(9) 0.025(10) -0.026(11)
C6 0.043(7) 0.072(9) 0.092(10) -0.015(7) 0.015(7) -0.015(7)
C8 0.048(8) 0.060(8) 0.062(8) 0.004(7) 0.010(7) 0.017(7)
C9 0.057(8) 0.040(7) 0.046(7) 0.020(7) -0.015(6) -0.003(6)
C11 0.058(7) 0.061(8) 0.047(7) 0.009(7) 0.007(6) -0.007(7)
C12 0.068(8) 0.058(8) 0.052(7) -0.001(7) 0.017(6) -0.011(7)
C14 0.055(9) 0.104(12) 0.045(8) -0.011(9) 0.004(7) -0.015(8)
C15 0.080(10) 0.107(12) 0.079(10) -0.013(10) -0.018(8) 0.009(9)
C16 0.092(13) 0.143(17) 0.189(19) -0.030(14) -0.032(12) -0.032(16)
C17 0.108(14) 0.113(15) 0.130(15) -0.049(12) 0.019(11) -0.032(12)
C18 0.134(15) 0.096(13) 0.122(13) -0.042(11) 0.006(12) 0.021(10)
C19 0.095(11) 0.088(11) 0.097(11) -0.004(10) -0.013(8) 0.020(10)
C20 0.066(9) 0.069(9) 0.062(8) -0.020(7) -0.012(7) -0.011(8)
C21 0.100(10) 0.078(10) 0.046(8) -0.017(9) 0.001(8) -0.022(8)
C22 0.093(10) 0.090(10) 0.049(8) -0.003(9) 0.019(7) -0.021(8)
C23 0.087(10) 0.100(11) 0.112(11) -0.039(9) 0.018(8) -0.010(9)
C24 0.109(10) 0.157(15) 0.070(8) -0.043(10) 0.051(8) -0.036(10)
N7' 0.054(6) 0.057(6) 0.063(7) -0.009(5) 0.011(5) -0.018(6)
N10' 0.038(5) 0.063(6) 0.060(6) 0.006(5) 0.007(5) -0.011(5)
N13' 0.042(5) 0.058(6) 0.059(6) 0.015(5) 0.006(4) -0.012(6)
C1' 0.045(8) 0.069(9) 0.066(9) 0.005(7) 0.001(7) -0.002(8)
C2' 0.071(9) 0.091(12) 0.085(11) -0.018(9) 0.024(8) 0.015(9)
C3' 0.083(11) 0.083(11) 0.124(14) 0.015(10) 0.055(10) 0.024(11)
C4' 0.097(11) 0.104(12) 0.066(9) 0.043(10) 0.010(8) 0.049(10)
C5' 0.113(11) 0.089(11) 0.073(10) 0.009(9) -0.031(8) -0.008(9)
C6' 0.076(9) 0.065(9) 0.075(9) 0.001(7) -0.039(7) 0.010(8)
C8' 0.038(7) 0.053(8) 0.070(8) -0.001(6) -0.005(7) -0.003(7)
C9' 0.045(7) 0.074(9) 0.054(8) 0.000(7) -0.001(7) -0.019(7)
C11' 0.032(6) 0.045(7) 0.081(9) -0.006(6) 0.007(6) -0.021(8)
C12' 0.042(7) 0.078(9) 0.049(7) 0.000(7) -0.002(6) 0.006(8)
C14' 0.025(6) 0.084(9) 0.044(7) 0.016(7) -0.005(5) 0.020(7)
C15' 0.069(9) 0.087(10) 0.110(11) 0.023(9) 0.011(8) -0.042(9)
C16' 0.065(9) 0.142(14) 0.090(11) 0.032(11) 0.021(8) 0.021(11)
C17' 0.093(12) 0.131(15) 0.086(10) 0.062(11) 0.013(10) -0.020(10)
C18' 0.082(11) 0.096(11) 0.093(11) 0.041(10) -0.029(8) -0.017(9)
C19' 0.065(8) 0.070(9) 0.077(9) 0.003(8) 0.004(7) 0.001(8)
C20' 0.060(8) 0.100(11) 0.077(10) 0.001(8) -0.007(8) -0.007(9)
C21' 0.109(11) 0.101(12) 0.044(8) -0.016(9) 0.005(8) -0.041(8)
C22' 0.089(10) 0.096(11) 0.045(8) 0.011(8) -0.002(7) -0.030(8)
C23' 0.070(8) 0.141(13) 0.075(9) 0.043(9) 0.009(7) -0.031(9)
C24' 0.077(9) 0.080(9) 0.066(8) 0.013(8) -0.002(7) 0.005(7)
Cl1 0.110(4) 0.099(3) 0.113(4) 0.014(3) 0.033(3) 0.007(3)
O11 0.161(9) 0.075(7) 0.164(9) 0.028(7) 0.065(7) -0.001(7)
O12 0.121(9) 0.218(13) 0.123(8) 0.073(9) 0.001(7) 0.021(8)
O13 0.167(11) 0.161(12) 0.169(11) -0.009(9) -0.020(9) -0.025(10)
Cl2 0.133(4) 0.102(3) 0.061(2) -0.003(3) -0.008(2) 0.006(2)
O21 0.167(10) 0.127(9) 0.081(7) -0.038(7) -0.014(6) -0.019(7)
O23 0.182(11) 0.213(15) 0.180(12) 0.067(12) 0.003(9) -0.070(10)
O24 0.232(13) 0.132(11) 0.157(11) -0.061(10) 0.050(10) 0.001(8)

loop_
_atom_site_label
_atom_site_occupancy
_atom_site_fract_x
_atom_site_fract_y
_atom_site_fract_z
_atom_site_U_iso_or_equiv
_atom_site_thermal_displace_type
_atom_site_calc_flag
_atom_site_refinement_flags
_atom_site_type_symbol
Cu 1 .03524(6) .21370(11) .20494(8) .0573(5) Uani d . Cu
N7 1 .1182(4) .3111(7) .1664(6) .057(3) Uani d . N
N10 1 .0526(4) .2922(7) .3178(6) .055(2) Uani d . N
N13 1 -.0242(4) .1461(8) .3174(6) .062(3) Uani d . N
C2 1 .1250(4) .3470(6) .0053(7) .099(5) Uani d G C
C3 1 .1532(5) .3316(8) -.0773(5) .126(6) Uani d G C
C4 1 .2075(5) .2740(8) -.0787(6) .121(6) Uani d G C
C5 1 .2336(3) .2318(6) .0025(8) .095(4) Uani d G C
C6 1 .2054(4) .2471(6) .0851(6) .069(4) Uani d G C
C1 1 .1511(4) .3048(6) .0865(5) .059(3) Uani d G C
H2 1 .0826(5) .3920(9) .0064(11) .071 Uiso calc G H
H3 1 .1329(7) .3646(12) -0.1406(7) .071 Uiso d G H
H4 1 .2296(7) .2620(12) -0.1431(8) .071 Uiso d G H
H5 1 .2760(4) .1868(9) .0014(13) .071 Uiso d G H
H6 1 .2257(6) .2141(9) .1485(8) .071 Uiso d G H
C8 1 .1359(5) .3668(9) .2339(9) .056(3) Uani d . C
C23 1 .1945(6) .4265(10) .2404(8) .099(4) Uani d . C
H23A 1 .2215(16) .407(3) .294(3) .119 Uiso calc R H
H23B 1 .1832(6) .4935(11) .246(5) .119 Uiso calc R H
H23C 1 .2170(18) .418(4) .186(2) .119 Uiso calc R H
C9 1 .0978(5) .3635(8) .3189(7) .049(3) Uani d . C
C11 1 .0160(5) .2883(9) .3899(7) .055(3) Uani d . C
C12 1 -.0296(5) .2048(9) .3841(7) .059(3) Uani d . C
C24 1 -.0749(6) .1935(11) .4581(7) .110(5) Uani d . C
H24A 1 -.098(3) .253(2) .464(4) .132 Uiso calc R H
H24B 1 -.0513(7) .179(6) .5157(14) .132 Uiso calc R H
H24C 1 -0.104(3) .142(4) .442(3) .132 Uiso calc R H
C15 1 -0.1172(5) .0577(8) .2579(6) .090(4) Uani d G C
C16 1 -0.1537(4) -.0264(10) .2521(7) .144(7) Uani d G C
C17 1 -0.1337(6) -0.1079(8) .3025(8) .117(6) Uani d G C
C18 1 -.0771(6) -0.1053(7) .3587(7) .118(5) Uani d G C
C19 1 -.0406(4) -.0212(9) .3645(5) .094(4) Uani d G C
C14 1 -.0606(4) .0603(7) .3141(6) .068(4) Uani d G C
H15 1 -0.1328(8) .1213(10) .2186(8) .081 Uiso calc G H
H16 1 -0.1979(5) -.0284(16) .2082(10) .081 Uiso d G H
H17 1 -0.1622(8) -0.1735(10) .2979(13) .081 Uiso d G H
H18 1 -.0615(10) -0.1689(9) .3980(10) .081 Uiso d G H
H19 1 .0036(5) -.0192(14) .4084(8) .081 Uiso d G H
C20 1 .1056(5) .4247(9) .3908(8) .067(3) Uani d . C
H20 1 .1369(5) .4724(9) .3910(8) .080 Uiso calc R H
C21 1 .0679(6) .4177(10) .4637(8) .075(4) Uani d . C
H21 1 .0736(6) .4610(10) .5127(8) .090 Uiso calc R H
C22 1 .0227(6) .3484(10) .4648(8) .077(4) Uani d . C
H22 1 -.0029(6) .3419(10) .5142(8) .092 Uiso calc R H
N7' 1 .1023(4) .1005(6) .2152(7) .058(3) Uani d . N
N10' 1 .0248(4) .1625(7) .0807(6) .053(2) Uani d . N
N13' 1 -.0393(4) .2992(6) .1438(6) .053(2) Uani d . N
C2' 1 .1328(4) -.0293(7) .3219(7) .081(4) Uani d G C
C3' 1 .1651(5) -.0614(5) .4032(8) .094(5) Uani d G C
C4' 1 .2017(4) .0029(8) .4585(5) .089(5) Uani d G C
C5' 1 .2060(3) .0994(7) .4324(5) .093(4) Uani d G C
C6' 1 .1737(4) .1316(5) .3511(6) .074(4) Uani d G C
C1' 1 .1371(3) .0672(8) .2958(5) .060(3) Uani d G C
H2' 1 .1042(5) -.0795(10) .2787(11) .072 Uiso calc G H
H3' 1 .1618(7) -0.1368(6) .4236(12) .072 Uiso d G H
H4' 1 .2270(6) -.0222(13) .5220(6) .072 Uiso d G H
H5' 1 .2346(5) .1497(11) .4755(8) .072 Uiso d G H
H6' 1 .1771(6) .2069(5) .3307(10) .072 Uiso d G H
C8' 1 .1103(5) .0614(8) .1371(8) .054(3) Uani d . C
C23' 1 .1588(5) -.0116(10) .1158(7) .095(5) Uani d . C
H23D 1 .1899(18) .0177(15) .079(4) .114 Uiso calc R H
H23E 1 .1384(7) -.064(2) .082(4) .114 Uiso calc R H
H23F 1 .180(2) -.035(4) .1724(7) .114 Uiso calc R H
C9' 1 .0662(5) .0966(9) .0574(8) .058(3) Uani d . C
C11' 1 -.0161(5) .2055(8) .0166(8) .052(3) Uani d . C
C12' 1 -.0535(5) .2796(9) .0567(8) .057(3) Uani d . C
C24' 1 -0.1006(5) .3377(9) -.0037(7) .075(4) Uani d . C
H24D 1 -0.1310(16) .2949(9) -.035(3) .090 Uiso calc R H
H24E 1 -.0783(6) .373(3) -.048(3) .090 Uiso calc R H
H24F 1 -0.123(2) .382(3) .0337(9) .090 Uiso calc R H
C15' 1 -0.1301(4) .3513(6) .2263(6) .088(4) Uani d G C
C16' 1 -0.1586(3) .4211(8) .2788(6) .098(5) Uani d G C
C17' 1 -0.1275(5) .5083(7) .2985(5) .103(5) Uani d G C
C18' 1 -.0679(5) .5258(6) .2657(6) .092(5) Uani d G C
C19' 1 -.0393(3) .4560(7) .2132(5) .071(4) Uani d G C
C14' 1 -.0704(4) .3687(6) .1935(4) .052(3) Uani d G C
H15' 1 -0.1543(6) .2831(7) .2109(9) .062 Uiso calc G H
H16' 1 -0.2051(4) .4074(12) .3044(9) .062 Uiso d G H
H17' 1 -0.1498(8) .5628(10) .3394(7) .062 Uiso d G H
H18' 1 -.0436(7) .5940(7) .2811(10) .062 Uiso d G H
H19' 1 .0072(4) .4696(11) .1876(9) .062 Uiso d G H
C20' 1 .0681(6) .0703(10) -.0349(9) .079(4) Uani d . C
H20' 1 .0977(6) .0251(10) -.0527(9) .095 Uiso calc R H
C21' 1 .0251(7) .1127(11) -0.1000(8) .085(4) Uani d . C
H21' 1 .0253(7) .0943(11) -0.1616(8) .102 Uiso calc R H
C22' 1 -.0176(6) .1811(10) -.0751(8) .077(4) Uani d . C
H22' 1 -.0465(6) .2099(10) -0.1186(8) .092 Uiso calc R H
Cl1 1 .7403(2) .6427(3) .4458(3) .1060(13) Uani d . Cl
O11 1 .7570(5) .5451(7) .4412(7) .131(4) Uani d . O
O12 1 .6713(5) .6532(9) .4338(7) .154(4) Uani d . O
O13 1 .7576(5) .6783(9) .5403(9) .167(5) Uani d . O
O14 .73(2) .7580(9) .6934(12) .3683(14) .150 Uiso d P O
O14' .27(2) .798(3) .699(3) .424(3) .150 Uiso d P O
Cl2 1 .1014(2) .6847(3) .2900(3) .0994(13) Uani d . Cl
O21 1 .0821(5) .6057(8) .2294(6) .126(4) Uani d . O
O22 .45(4) .151(3) .656(2) .363(2) .150 Uiso d P O
O22' .55(4) .114(2) .6534(18) .3793(18) .150 Uiso d P O
O23 1 .0483(6) .7425(11) .3076(8) .192(6) Uani d . O
O24 1 .1415(6) .7435(9) .2435(8) .172(5) Uani d . O

loop_
_atom_type_symbol
_atom_type_description
_atom_type_scat_dispersion_real
_atom_type_scat_dispersion_imag
_atom_type_scat_source
C C 0.0033 0.0016 'International Tables Vol C Tables 4.2.6.8 and 6.1.1.4'
H H 0.0000 0.0000 'International Tables Vol C Tables 4.2.6.8 and 6.1.1.4'
N N 0.0061 0.0033 'International Tables Vol C Tables 4.2.6.8 and 6.1.1.4'
O O 0.0106 0.0060 'International Tables Vol C Tables 4.2.6.8 and 6.1.1.4'
Cl Cl 0.1484 0.1585 'International Tables Vol C Tables 4.2.6.8 and 6.1.1.4'
Cu Cu 0.3201 1.2651 'International Tables Vol C Tables 4.2.6.8 and 6.1.1.4'

loop_
_geom_angle_atom_site_label_1
_geom_angle_atom_site_label_2
_geom_angle_atom_site_label_3
_geom_angle
_geom_angle_publ_flag
N7 Cu N10 77.4(4) yes
N7 Cu N13 149.4(3) yes
N7 Cu N7' 86.5(3) yes
N7 Cu N10' 91.4(3) yes
N7 Cu N13' 97.0(3) yes
N10 Cu N13 73.4(4) yes
N10 Cu N7' 105.5(3) yes
N10 Cu N10' 167.1(4) yes
N10 Cu N13' 97.3(3) yes
N13 Cu N10' 118.5(4) yes
N13 Cu N7' 92.4(3) yes
N13 Cu N13' 95.8(3) yes
N7' Cu N10' 79.8(4) yes
N7' Cu N13' 157.0(4) yes
N10' Cu N13' 77.4(4) yes
C8 N7 C1 122.8(9) no
C8 N7 Cu 110.4(7) no
C1 N7 Cu 126.4(7) no
C11 N10 C9 117.1(9) no
C11 N10 Cu 122.8(8) no
C9 N10 Cu 119.4(7) no
C12 N13 C14 119.0(9) no
C12 N13 Cu 111.0(8) no
C14 N13 Cu 129.2(7) no
C3 C2 C1 120.0 no
C2 C3 C4 120.0 no
C5 C4 C3 120.0 no
C6 C5 C4 120.0 no
C5 C6 C1 120.0 no
C6 C1 C2 120.0 no
C6 C1 N7 120.2(8) no
C2 C1 N7 119.4(8) no
N7 C8 C23 125.3(10) no
N7 C8 C9 117.6(10) no
C23 C8 C9 116.7(11) no
C20 C9 N10 120.5(10) no
C20 C9 C8 124.8(12) no
N10 C9 C8 114.7(10) no
N10 C11 C22 124.3(11) no
N10 C11 C12 112.7(10) no
C22 C11 C12 122.8(11) no
N13 C12 C24 125.1(11) no
N13 C12 C11 116.3(9) no
C24 C12 C11 118.5(10) no
C16 C15 C14 120.0 no
C15 C16 C17 120.0 no
C18 C17 C16 120.0 no
C19 C18 C17 120.0 no
C14 C19 C18 120.0 no
C19 C14 C15 120.0 no
C19 C14 N13 121.4(9) no
C15 C14 N13 118.6(9) no
C9 C20 C21 120.8(11) no
C22 C21 C20 120.3(11) no
C21 C22 C11 117.0(11) no
C8' N7' C1' 120.3(9) no
C8' N7' Cu 112.5(8) no
C1' N7' Cu 127.2(7) no
C9' N10' C11' 121.5(9) no
C9' N10' Cu 117.3(8) no
C11' N10' Cu 120.1(8) no
C12' N13' C14' 124.2(9) no
C12' N13' Cu 113.7(7) no
C14' N13' Cu 122.1(6) no
C3' C2' C1' 120.0 no
C4' C3' C2' 120.0 no
C5' C4' C3' 120.0 no
C4' C5' C6' 120.0 no
C1' C6' C5' 120.0 no
C6' C1' C2' 120.0 no
C6' C1' N7' 120.0(8) no
C2' C1' N7' 119.9(8) no
N7' C8' C23' 127.5(10) no
N7' C8' C9' 115.6(10) no
C23' C8' C9' 116.9(11) no
N10' C9' C20' 119.5(11) no
N10' C9' C8' 113.9(10) no
C20' C9' C8' 126.5(12) no
N10' C11' C22' 121.9(10) no
N10' C11' C12' 111.8(10) no
C22' C11' C12' 126.3(12) no
N13' C12' C11' 116.6(10) no
N13' C12' C24' 123.2(11) no
C11' C12' C24' 119.9(10) no
C16' C15' C14' 120.0 no
C15' C16' C17' 120.0 no
C16' C17' C18' 120.0 no
C17' C18' C19' 120.0 no
C14' C19' C18' 120.0 no
C19' C14' C15' 120.0 no
C19' C14' N13' 118.3(8) no
C15' C14' N13' 121.6(8) no
C21' C20' C9' 118.8(12) no
C22' C21' C20' 121.2(11) no
C21' C22' C11' 117.1(11) no
O11 Cl1 O14 111.3(8) no
O11 Cl1 O12 110.0(8) no
O14 Cl1 O12 100.0(10) no
O11 Cl1 O14' 106.3(18) no
O14 Cl1 O14' 45.5(16) no
O12 Cl1 O14' 138.(2) no
O11 Cl1 O13 108.7(7) no
O14 Cl1 O13 121.3(10) no
O12 Cl1 O13 104.7(7) no
O14' Cl1 O13 83.1(19) no
O14' O14 Cl1 72.(3) no
O14 O14' Cl1 63.(3) no
O22' Cl2 O24 124.4(17) no
O22' Cl2 O23 96.3(16) no
O24 Cl2 O23 105.8(9) no
O22' Cl2 O21 111.3(11) no
O24 Cl2 O21 107.5(6) no
O23 Cl2 O21 110.4(7) no
O22' Cl2 O22 33.4(11) no
O24 Cl2 O22 95.1(19) no
O23 Cl2 O22 123.3(17) no
O21 Cl2 O22 112.3(13) no
O22' O22 Cl2 66.(4) no
O22 O22' Cl2 80.(4) no

loop_
_geom_bond_atom_site_label_1
_geom_bond_atom_site_label_2
_geom_bond_distance
_geom_bond_publ_flag
Cu N7 2.299(9) yes
Cu N10 1.975(9) yes
Cu N13 2.320(9) yes
N7 C1 1.394(9) yes
N7 C8 1.278(12) yes
N10 C9 1.365(12) yes
N10 C11 1.343(11) yes
N13 C12 1.274(12) yes
N13 C14 1.408(11) yes
Cu N7' 2.100(9) yes
Cu N10' 1.934(8) yes
Cu N13' 2.103(8) yes
N7' C1' 1.410(10) yes
N7' C8' 1.277(12) yes
N10' C9' 1.318(12) yes
N10' C11' 1.355(12) yes
N13' C12' 1.305(11) yes
N13' C14' 1.391(9) yes
C2 C3 1.39 no
C2 C1 1.39 no
C3 C4 1.39 no
C4 C5 1.39 no
C5 C6 1.39 no
C6 C1 1.39 no
C8 C23 1.477(14) no
C8 C9 1.517(13) no
C9 C20 1.343(13) no
C11 C22 1.365(14) no
C11 C12 1.496(15) no
C12 C24 1.492(13) no
C15 C16 1.39 no
C15 C14 1.39 no
C16 C17 1.39 no
C17 C18 1.39 no
C18 C19 1.39 no
C19 C14 1.39 no
C20 C21 1.367(13) no
C21 C22 1.349(15) no
C2' C3' 1.39 no
C2' C1' 1.39 no
C3' C4' 1.39 no
C4' C5' 1.39 no
C5' C6' 1.39 no
C6' C1' 1.39 no
C8' C23' 1.481(14) no
C8' C9' 1.507(14) no
C9' C20' 1.390(13) no
C11' C22' 1.370(13) no
C11' C12' 1.437(14) no
C12' C24' 1.504(13) no
C15' C16' 1.39 no
C15' C14' 1.39 no
C16' C17' 1.39 no
C17' C18' 1.39 no
C18' C19' 1.39 no
C19' C14' 1.39 no
C20' C21' 1.387(15) no
C21' C22' 1.368(15) no
Cl1 O11 1.396(9) no
Cl1 O14 1.40(2) no
Cl1 O12 1.452(10) no
Cl1 O14' 1.48(5) no
Cl1 O13 1.476(12) no
O14 O14' 1.12(4) no
Cl2 O22' 1.37(2) no
Cl2 O24 1.380(11) no
Cl2 O23 1.409(12) no
Cl2 O21 1.441(9) no
Cl2 O22 1.48(4) no
O22 O22' 0.83(3) no

loop_
_geom_torsion_atom_site_label_1
_geom_torsion_atom_site_label_2
_geom_torsion_atom_site_label_3
_geom_torsion_atom_site_label_4
_geom_torsion
_geom_torsion_publ_flag
C1 C2 C3 C4 0.0 no
C2 C3 C4 C5 0.0 no
C3 C4 C5 C6 0.0 no
C4 C5 C6 C1 0.0 no
C5 C6 C1 C2 0.0 no
C5 C6 C1 N7 172.3(8) no
C3 C2 C1 C6 0.0 no
C3 C2 C1 N7 -172.4(8) no
C8 N7 C1 C6 81.4(11) no
C8 N7 C1 C2 -106.3(10) no
C1 N7 C8 C23 -4.2(17) no
C1 N7 C8 C9 -177.1(8) no
C11 N10 C9 C20 1.5(14) no
C11 N10 C9 C8 -177.7(8) no
N7 C8 C9 C20 -172.0(10) no
C23 C8 C9 C20 14.4(15) no
N7 C8 C9 N10 7.2(13) no
C23 C8 C9 N10 -166.4(10) no
C9 N10 C11 C22 -2.2(15) no
C9 N10 C11 C12 -177.1(8) no
C14 N13 C12 C24 -3.8(17) no
C14 N13 C12 C11 172.7(9) no
N10 C11 C12 N13 5.3(14) no
C22 C11 C12 N13 -169.7(11) no
N10 C11 C12 C24 -177.9(10) no
C22 C11 C12 C24 7.1(16) no
C14 C15 C16 C17 0.0 no
C15 C16 C17 C18 0.0 no
C16 C17 C18 C19 0.0 no
C17 C18 C19 C14 0.0 no
C18 C19 C14 C15 0.0 no
C18 C19 C14 N13 -179.0(8) no
C16 C15 C14 C19 0.0 no
C16 C15 C14 N13 179.1(8) no
C12 N13 C14 C19 -82.6(10) no
C12 N13 C14 C15 98.3(10) no
N10 C9 C20 C21 -0.7(16) no
C8 C9 C20 C21 178.4(10) no
C9 C20 C21 C22 0.5(18) no
C20 C21 C22 C11 -1.1(19) no
N10 C11 C22 C21 2.0(18) no
C12 C11 C22 C21 176.5(11) no
C1' C2' C3' C4' 0.0 no
C2' C3' C4' C5' 0.0 no
C3' C4' C5' C6' 0.0 no
C4' C5' C6' C1' 0.0 no
C5' C6' C1' C2' 0.0 no
C5' C6' C1' N7' 177.5(7) no
C3' C2' C1' C6' 0.0 no
C3' C2' C1' N7' -177.5(7) no
C8' N7' C1' C6' 124.9(9) no
C8' N7' C1' C2' -57.6(11) no
C1' N7' C8' C23' -7.7(16) no
C1' N7' C8' C9' 174.5(8) no
C11' N10' C9' C20' 0.0(16) no
C11' N10' C9' C8' 176.5(9) no
N7' C8' C9' N10' -1.0(14) no
C23' C8' C9' N10' -179.0(10) no
N7' C8' C9' C20' 175.3(11) no
C23' C8' C9' C20' -2.7(17) no
C9' N10' C11' C22' 1.6(16) no
C9' N10' C11' C12' -175.8(9) no
C14' N13' C12' C11' 179.9(9) no
C14' N13' C12' C24' 7.0(16) no
N10' C11' C12' N13' 5.3(13) no
C22' C11' C12' N13' -172.0(11) no
N10' C11' C12' C24' 178.4(9) no
C22' C11' C12' C24' 1.1(16) no
C14' C15' C16' C17' 0.0 no
C15' C16' C17' C18' 0.0 no
C16' C17' C18' C19' 0.0 no
C17' C18' C19' C14' 0.0 no
C18' C19' C14' C15' 0.0 no
C18' C19' C14' N13' -177.6(7) no
C16' C15' C14' C19' 0.0 no
C16' C15' C14' N13' 177.5(7) no
C12' N13' C14' C19' -104.5(10) no
C12' N13' C14' C15' 78.0(11) no
N10' C9' C20' C21' -1.6(18) no
C8' C9' C20' C21' -177.7(10) no
C9' C20' C21' C22' 1.7(19) no
C20' C21' C22' C11' -0.2(18) no
N10' C11' C22' C21' -1.4(17) no
C12' C11' C22' C21' 175.6(11) no
O11 Cl1 O14 O14' -92.(3) no
O12 Cl1 O14 O14' 152.(3) no
O14' Cl1 O14 O14' 0.000(2) no
O13 Cl1 O14 O14' 37.(3) no
Cl1 O14 O14' Cl1 0.000(2) no
O11 Cl1 O14' O14 104.(2) no
O14 Cl1 O14' O14 0.000(2) no
O12 Cl1 O14' O14 -44.(4) no
O13 Cl1 O14' O14 -149.(2) no
O22' Cl2 O22 O22' 0.000(7) no
O24 Cl2 O22 O22' 153.(3) no
O23 Cl2 O22 O22' 41.(4) no
O21 Cl2 O22 O22' -95.(3) no
Cl2 O22 O22' Cl2 0.000(3) no
O24 Cl2 O22' O22 -33.(4) no
O23 Cl2 O22' O22 -147.(3) no
O21 Cl2 O22' O22 99.(3) no
O22 Cl2 O22' O22 0.000(7) no
